data_2226268
loop_
_publ_author_name
'Xu, Xing Yan'
'Huang, Gang'
'Zeng, Xiang Chao'
'Hu, Fang'

_publ_section_title
;
 2-Iodo-5-nitrothiophene
;
_journal_coeditor_code RZ2440
_journal_issue 6
_journal_name_full 'Acta Crystallographica Section E'
_journal_page_first o1407
_journal_paper_doi 10.1107/S1600536810017356
_journal_volume 66
_journal_year 2010
_chemical_formula_iupac 'C4 H2 I N O2 S'
_chemical_formula_moiety 'C4 H2 I N O2 S'
_chemical_formula_sum 'C4 H2 I N O2 S'
_chemical_formula_weight 255.03
_chemical_melting_point 348
_chemical_name_systematic
;
2-Iodo-5-nitrothiophene
;
_space_group_IT_number 14
_symmetry_cell_setting monoclinic
_symmetry_space_group_name_Hall '-P 2ybc'
_symmetry_space_group_name_H-M 'P 1 21/c 1'
_atom_sites_solution_hydrogens geom
_atom_sites_solution_primary direct
_atom_sites_solution_secondary difmap
_audit_creation_method SHELXL-97
_cell_angle_alpha 90.00
_cell_angle_beta 105.043(4)
_cell_angle_gamma 90.00
_cell_formula_units_Z 4
_cell_length_a 9.195(2)
_cell_length_b 9.727(2)
_cell_length_c 7.6714(17)
_cell_measurement_reflns_used 2600
_cell_measurement_temperature 110(2)
_cell_measurement_theta_max 26.96
_cell_measurement_theta_min 2.29
_cell_volume 662.6(2)
_computing_cell_refinement 'SAINT-Plus (Bruker, 1999)'
_computing_data_collection 'SMART (Bruker, 1999)'
_computing_data_reduction 'SAINT-Plus (Bruker, 1999)'
_computing_molecular_graphics 'SHELXTL (Sheldrick, 2008)'
_computing_publication_material 'SHELXTL (Sheldrick, 2008)'
_computing_structure_refinement 'SHELXL97 (Sheldrick, 2008)'
_computing_structure_solution 'SHELXS97 (Sheldrick, 2008)'
_diffrn_ambient_temperature 110(2)
_diffrn_measured_fraction_theta_full 0.986
_diffrn_measured_fraction_theta_max 0.986
_diffrn_measurement_device_type 'Bruker SMART 1K CCD area-detector'
_diffrn_measurement_method '\f and \w scans'
_diffrn_radiation_monochromator graphite
_diffrn_radiation_source 'fine-focus sealed tube'
_diffrn_radiation_type MoK\a
_diffrn_radiation_wavelength 0.71073
_diffrn_reflns_av_R_equivalents 0.0216
_diffrn_reflns_av_sigmaI/netI 0.0251
_diffrn_reflns_limit_h_max 10
_diffrn_reflns_limit_h_min -11
_diffrn_reflns_limit_k_max 6
_diffrn_reflns_limit_k_min -12
_diffrn_reflns_limit_l_max 9
_diffrn_reflns_limit_l_min -9
_diffrn_reflns_number 3264
_diffrn_reflns_theta_full 26.98
_diffrn_reflns_theta_max 26.98
_diffrn_reflns_theta_min 2.29
_diffrn_standards_number 0
_exptl_absorpt_coefficient_mu 5.067
_exptl_absorpt_correction_T_max 0.6873
_exptl_absorpt_correction_T_min 0.1947
_exptl_absorpt_correction_type multi-scan
_exptl_absorpt_process_details '(SADABS; Sheldrick, 1996)'
_exptl_crystal_colour 'pale yellow'
_exptl_crystal_density_diffrn 2.556
_exptl_crystal_density_method 'not measured'
_exptl_crystal_description plate
_exptl_crystal_F_000 472
_exptl_crystal_size_max 0.48
_exptl_crystal_size_mid 0.29
_exptl_crystal_size_min 0.08
_refine_diff_density_max 1.650
_refine_diff_density_min -1.074
_refine_ls_extinction_method none
_refine_ls_goodness_of_fit_ref 1.094
_refine_ls_hydrogen_treatment constr
_refine_ls_matrix_type full
_refine_ls_number_parameters 82
_refine_ls_number_reflns 1419
_refine_ls_number_restraints 0
_refine_ls_restrained_S_all 1.094
_refine_ls_R_factor_all 0.0270
_refine_ls_R_factor_gt 0.0249
_refine_ls_shift/su_max 0.001
_refine_ls_shift/su_mean 0.001
_refine_ls_structure_factor_coef Fsqd
_refine_ls_weighting_details 'calc w=1/[\s^2^(Fo^2^)+(0.0417P)^2^+0.2502P] where P=(Fo^2^+2Fc^2^)/3'
_refine_ls_weighting_scheme calc
_refine_ls_wR_factor_gt 0.0638
_refine_ls_wR_factor_ref 0.0653
_reflns_number_gt 1294
_reflns_number_total 1419
_reflns_threshold_expression I>2\s(I)
_cod_data_source_file rz2440.cif
_cod_data_source_block I
_cod_depositor_comments
;
The following automatic conversions were performed:
'_symmetry_cell_setting' value 'Monoclinic' changed to 'monoclinic'
according to '/home/saulius/struct/CIF-dictionaries/cif_core.dic'
dictionary named 'cif_core.dic' version 2.4.1 from 2010-06-29.

Automatic conversion script
Id: cif_fix_enum 1527 2010-12-29 10:47:43Z saulius 
;
_cod_original_sg_symbol_H-M 'P 21/c'
_cod_database_code 2226268
_cod_database_fobs_code 2226268

loop_
_symmetry_equiv_pos_as_xyz
'x, y, z'
'-x, y+1/2, -z+1/2'
'-x, -y, -z'
'x, -y-1/2, z-1/2'

loop_
_atom_site_type_symbol
_atom_site_label
_atom_site_fract_x
_atom_site_fract_y
_atom_site_fract_z
_atom_site_U_iso_or_equiv
_atom_site_adp_type
_atom_site_calc_flag
_atom_site_refinement_flags
_atom_site_occupancy
_atom_site_disorder_assembly
_atom_site_disorder_group
I I1 0.742893(19) 0.45070(2) -0.00911(2) 0.01661(11) Uani d . 1 . .
S S1 0.63408(8) 0.77403(7) -0.09375(9) 0.01554(17) Uani d . 1 . .
C C1 0.7728(3) 0.6618(3) 0.0128(3) 0.0154(6) Uani d . 1 . .
O O2 0.5694(3) 1.06507(19) -0.1375(3) 0.0224(5) Uani d . 1 . .
N N1 0.6975(3) 1.0473(2) -0.0419(3) 0.0173(5) Uani d . 1 . .
C C2 0.9003(3) 0.7266(3) 0.1129(4) 0.0176(6) Uani d . 1 . .
H H2 0.9873 0.6796 0.1805 0.021 Uiso calc R 1 . .
C C3 0.8865(3) 0.8712(3) 0.1034(3) 0.0171(6) Uani d . 1 . .
H H3 0.9627 0.9336 0.1630 0.021 Uiso calc R 1 . .
O O1 0.7865(3) 1.1411(2) 0.0229(3) 0.0257(5) Uani d . 1 . .
C C4 0.7496(3) 0.9090(4) -0.0027(3) 0.0148(6) Uani d . 1 . .

loop_
_atom_site_aniso_label
_atom_site_aniso_U_11
_atom_site_aniso_U_22
_atom_site_aniso_U_33
_atom_site_aniso_U_12
_atom_site_aniso_U_13
_atom_site_aniso_U_23
I1 0.02192(16) 0.00881(16) 0.01937(15) 0.00103(5) 0.00585(10) 0.00003(5)
S1 0.0171(4) 0.0104(3) 0.0176(3) 0.0009(2) 0.0018(3) -0.0006(2)
C1 0.0216(14) 0.0082(14) 0.0184(14) 0.0040(10) 0.0087(11) 0.0022(9)
O2 0.0232(12) 0.0178(10) 0.0254(11) 0.0056(8) 0.0047(9) 0.0048(8)
N1 0.0215(15) 0.0148(13) 0.0163(12) 0.0016(9) 0.0060(11) 0.0011(8)
C2 0.0165(14) 0.0168(13) 0.0196(14) 0.0021(10) 0.0046(11) 0.0006(10)
C3 0.0176(14) 0.0132(13) 0.0201(14) -0.0027(10) 0.0042(11) -0.0028(10)
O1 0.0331(12) 0.0094(11) 0.0324(12) -0.0033(9) 0.0044(10) -0.0019(8)
C4 0.0206(18) 0.0087(16) 0.0167(16) -0.0007(9) 0.0079(13) -0.0021(8)

loop_
_atom_type_symbol
_atom_type_description
_atom_type_scat_dispersion_real
_atom_type_scat_dispersion_imag
_atom_type_scat_source
C C 0.0033 0.0016 'International Tables Vol C Tables 4.2.6.8 and 6.1.1.4'
H H 0.0000 0.0000 'International Tables Vol C Tables 4.2.6.8 and 6.1.1.4'
N N 0.0061 0.0033 'International Tables Vol C Tables 4.2.6.8 and 6.1.1.4'
O O 0.0106 0.0060 'International Tables Vol C Tables 4.2.6.8 and 6.1.1.4'
S S 0.1246 0.1234 'International Tables Vol C Tables 4.2.6.8 and 6.1.1.4'
I I -0.4742 1.8119 'International Tables Vol C Tables 4.2.6.8 and 6.1.1.4'

loop_
_geom_angle_atom_site_label_1
_geom_angle_atom_site_label_2
_geom_angle_atom_site_label_3
_geom_angle_site_symmetry_1
_geom_angle_site_symmetry_3
_geom_angle
_geom_angle_publ_flag
C1 S1 C4 . . 89.32(14) ?
C2 C1 S1 . . 113.2(2) ?
C2 C1 I1 . . 125.1(2) ?
S1 C1 I1 . . 121.68(16) ?
O2 N1 O1 . . 124.5(2) ?
O2 N1 C4 . . 118.3(2) ?
O1 N1 C4 . . 117.2(3) ?
C1 C2 C3 . . 112.0(3) ?
C1 C2 H2 . . 124.0 ?
C3 C2 H2 . . 124.0 ?
C4 C3 C2 . . 110.9(3) ?
C4 C3 H3 . . 124.5 ?
C2 C3 H3 . . 124.5 ?
C3 C4 N1 . . 125.9(3) ?
C3 C4 S1 . . 114.5(3) ?
N1 C4 S1 . . 119.59(19) ?

loop_
_geom_bond_atom_site_label_1
_geom_bond_atom_site_label_2
_geom_bond_site_symmetry_2
_geom_bond_distance
_geom_bond_publ_flag
I1 C1 . 2.073(3) ?
S1 C1 . 1.716(3) ?
S1 C4 . 1.719(3) ?
C1 C2 . 1.376(4) ?
O2 N1 . 1.227(4) ?
N1 O1 . 1.241(3) ?
N1 C4 . 1.433(4) ?
C2 C3 . 1.412(4) ?
C2 H2 . 0.9500 ?
C3 C4 . 1.361(4) ?
C3 H3 . 0.9500 ?

loop_
_geom_torsion_atom_site_label_1
_geom_torsion_atom_site_label_2
_geom_torsion_atom_site_label_3
_geom_torsion_atom_site_label_4
_geom_torsion_site_symmetry_1
_geom_torsion_site_symmetry_2
_geom_torsion_site_symmetry_3
_geom_torsion_site_symmetry_4
_geom_torsion
_geom_torsion_publ_flag
C4 S1 C1 C2 . . . . 0.2(2) ?
C4 S1 C1 I1 . . . . 179.18(13) ?
S1 C1 C2 C3 . . . . -0.2(3) ?
I1 C1 C2 C3 . . . . -179.22(17) ?
C1 C2 C3 C4 . . . . 0.2(3) ?
C2 C3 C4 N1 . . . . 180.0(2) ?
C2 C3 C4 S1 . . . . -0.1(3) ?
O2 N1 C4 C3 . . . . -178.6(2) ?
O1 N1 C4 C3 . . . . 1.9(4) ?
O2 N1 C4 S1 . . . . 1.5(3) ?
O1 N1 C4 S1 . . . . -178.06(17) ?
C1 S1 C4 C3 . . . . 0.0(2) ?
C1 S1 C4 N1 . . . . 179.92(18) ?

loop_
_cod_related_entry_id
_cod_related_entry_database
_cod_related_entry_code
1 ChemSpider 204785
